data_7709376
loop_
_publ_author_name
'Chand, Kuldeep'
'Chu, Yu-Cheng'
'Wang, Tzai-Wei'
'Kao, Chai-Lin'
'Lin, Ya-Fan'
'Tsai, Ming-Li'
'Hsu, Sodio C.N.'

_publ_section_title
;
 Nitric oxide generation study of unsymmetrical \b-diketiminato copper(II)
 nitrite complexes
;
_journal_name_full 'Dalton Transactions'
_journal_paper_doi 10.1039/D1DT03711K
_journal_year 2022
_chemical_formula_moiety 'C21 H26 Cl Cu N3'
_chemical_formula_sum 'C21 H26 Cl Cu N3'
_chemical_formula_weight 419.44
_space_group_crystal_system monoclinic
_space_group_IT_number 14
_space_group_name_Hall '-P 2yn'
_space_group_name_H-M_alt 'P 1 21/n 1'
_atom_sites_solution_hydrogens geom
_atom_sites_solution_primary dual
_audit_creation_date 2021-11-25
_audit_creation_method
;
Olex2 1.5
(compiled 2021.11.18 svn.ra9532c28 for OlexSys, GUI svn.r6429)
;
_audit_update_record
;
2021-11-25 deposited with the CCDC.	2022-01-28 downloaded from the CCDC.
;
_cell_angle_alpha 90
_cell_angle_beta 95.735(2)
_cell_angle_gamma 90
_cell_formula_units_Z 4
_cell_length_a 11.2503(11)
_cell_length_b 15.5506(14)
_cell_length_c 11.5500(9)
_cell_measurement_reflns_used 7030
_cell_measurement_temperature 200(2)
_cell_measurement_theta_max 24.934
_cell_measurement_theta_min 2.242
_cell_volume 2010.5(3)
_computing_molecular_graphics 'Olex2 1.5 (Dolomanov et al., 2009)'
_computing_publication_material 'Olex2 1.5 (Dolomanov et al., 2009)'
_computing_structure_refinement 'SHELXL 2018/3 (Sheldrick, 2015)'
_computing_structure_solution 'SHELXT 2018/2 (Sheldrick, 2018)'
_diffrn_ambient_temperature 200(2)
_diffrn_measured_fraction_theta_full 0.996
_diffrn_measured_fraction_theta_max 0.996
_diffrn_measurement_device_type 'D8 Venture'
_diffrn_measurement_method '\f and \w scans'
_diffrn_radiation_type MoK\a
_diffrn_radiation_wavelength 0.71073
_diffrn_reflns_av_R_equivalents 0.0587
_diffrn_reflns_av_unetI/netI 0.0376
_diffrn_reflns_Laue_measured_fraction_full 0.996
_diffrn_reflns_Laue_measured_fraction_max 0.996
_diffrn_reflns_limit_h_max 13
_diffrn_reflns_limit_h_min -11
_diffrn_reflns_limit_k_max 18
_diffrn_reflns_limit_k_min -18
_diffrn_reflns_limit_l_max 13
_diffrn_reflns_limit_l_min -13
_diffrn_reflns_number 24796
_diffrn_reflns_point_group_measured_fraction_full 0.996
_diffrn_reflns_point_group_measured_fraction_max 0.996
_diffrn_reflns_theta_full 25.075
_diffrn_reflns_theta_max 25.075
_diffrn_reflns_theta_min 2.242
_diffrn_source_current 1.4
_diffrn_source_power 0.07
_diffrn_source_voltage 50.0
_exptl_absorpt_coefficient_mu 1.228
_exptl_absorpt_correction_T_max 0.9641
_exptl_absorpt_correction_T_min 0.6731
_exptl_absorpt_correction_type multi-scan
_exptl_absorpt_process_details SADABS
_exptl_crystal_colour black
_exptl_crystal_colour_primary black
_exptl_crystal_density_diffrn 1.386
_exptl_crystal_density_method 'not measured'
_exptl_crystal_description prism
_exptl_crystal_F_000 876
_exptl_crystal_size_max 0.35
_exptl_crystal_size_mid 0.08
_exptl_crystal_size_min 0.03
_refine_diff_density_max 0.401
_refine_diff_density_min -0.325
_refine_diff_density_rms 0.060
_refine_ls_extinction_method none
_refine_ls_goodness_of_fit_ref 1.067
_refine_ls_hydrogen_treatment constr
_refine_ls_matrix_type full
_refine_ls_number_parameters 240
_refine_ls_number_reflns 3563
_refine_ls_number_restraints 0
_refine_ls_restrained_S_all 1.067
_refine_ls_R_factor_all 0.0565
_refine_ls_R_factor_gt 0.0353
_refine_ls_shift/su_max 0.001
_refine_ls_shift/su_mean 0.000
_refine_ls_structure_factor_coef Fsqd
_refine_ls_weighting_details 'w=1/[\s^2^(Fo^2^)+(0.0267P)^2^+2.1368P] where P=(Fo^2^+2Fc^2^)/3'
_refine_ls_weighting_scheme calc
_refine_ls_wR_factor_gt 0.0740
_refine_ls_wR_factor_ref 0.0860
_reflns_Friedel_coverage 0.000
_reflns_number_gt 2786
_reflns_number_total 3563
_reflns_threshold_expression 'I > 2\s(I)'
_cod_data_source_file d1dt03711k2.cif
_cod_data_source_block l4cucl
_cod_database_code 7709376
_shelx_shelxl_version_number 2018/3
_shelx_space_group_comment
;
The symmetry employed for this shelxl refinement is uniquely defined
by the following loop, which should always be used as a source of
symmetry information in preference to the above space-group names.
They are only intended as comments.
;
_shelx_estimated_absorpt_t_max 0.964
_shelx_estimated_absorpt_t_min 0.673
_olex2_refinement_description
;
1. Fixed Uiso
 At 1.2 times of:
  All C(H) groups, All C(H,H) groups
 At 1.5 times of:
  All C(H,H,H) groups
2.a Secondary CH2 refined with riding coordinates:
 C15(H15A,H15B), C16(H16A,H16B)
2.b Aromatic/amide H refined with riding coordinates:
 C3(H3), C8(H8), C10(H10), C18(H18), C19(H19), C20(H20), C21(H21)
2.c Idealised Me refined as rotating group:
 C1(H1A,H1B,H1C), C5(H5A,H5B,H5C), C12(H12A,H12B,H12C), C13(H13A,H13B,H13C),
 C14(H14A,H14B,H14C)
;
_olex2_submission_special_instructions 'No special instructions were received'

loop_
_space_group_symop_operation_xyz
'x, y, z'
'-x+1/2, y+1/2, -z+1/2'
'-x, -y, -z'
'x-1/2, -y-1/2, z-1/2'

loop_
_atom_site_label
_atom_site_type_symbol
_atom_site_fract_x
_atom_site_fract_y
_atom_site_fract_z
_atom_site_U_iso_or_equiv
_atom_site_adp_type
_atom_site_occupancy
_atom_site_site_symmetry_order
_atom_site_calc_flag
_atom_site_refinement_flags_posn
_atom_site_refinement_flags_adp
_atom_site_refinement_flags_occupancy
_atom_site_disorder_assembly
_atom_site_disorder_group
Cu1 Cu 0.24211(3) 0.61045(2) 0.55462(3) 0.03098(12) Uani 1 1 d . . . . .
Cl1 Cl 0.24166(9) 0.70070(5) 0.70783(7) 0.0491(2) Uani 1 1 d . . . . .
N1 N 0.1987(2) 0.68961(15) 0.42753(19) 0.0326(6) Uani 1 1 d . . . . .
N2 N 0.1637(2) 0.51032(15) 0.48094(19) 0.0299(6) Uani 1 1 d . . . . .
N3 N 0.3743(2) 0.53844(15) 0.6339(2) 0.0319(6) Uani 1 1 d . . . . .
C1 C 0.1229(4) 0.7301(2) 0.2279(3) 0.0555(10) Uani 1 1 d . . . . .
H1A H 0.194177 0.765680 0.223581 0.083 Uiso 1 1 calc R U . . .
H1B H 0.055600 0.766762 0.244122 0.083 Uiso 1 1 calc R U . . .
H1C H 0.103481 0.700330 0.153679 0.083 Uiso 1 1 calc R U . . .
C2 C 0.1464(3) 0.6647(2) 0.3242(2) 0.0364(7) Uani 1 1 d . . . . .
C3 C 0.1121(3) 0.5805(2) 0.2976(2) 0.0365(7) Uani 1 1 d . . . . .
H3 H 0.080632 0.570563 0.219360 0.044 Uiso 1 1 calc R U . . .
C4 C 0.1176(3) 0.50861(19) 0.3706(2) 0.0319(7) Uani 1 1 d . . . . .
C5 C 0.0678(3) 0.4257(2) 0.3176(3) 0.0417(8) Uani 1 1 d . . . . .
H5A H 0.131372 0.382518 0.320032 0.063 Uiso 1 1 calc R U . . .
H5B H 0.036046 0.435944 0.236669 0.063 Uiso 1 1 calc R U . . .
H5C H 0.003578 0.404981 0.361844 0.063 Uiso 1 1 calc R U . . .
C6 C 0.2171(3) 0.77977(18) 0.4494(2) 0.0320(7) Uani 1 1 d . . . . .
C7 C 0.3311(3) 0.81484(19) 0.4479(2) 0.0343(7) Uani 1 1 d . . . . .
C8 C 0.3479(3) 0.90116(19) 0.4761(2) 0.0370(7) Uani 1 1 d . . . . .
H8 H 0.425628 0.925059 0.476416 0.044 Uiso 1 1 calc R U . . .
C9 C 0.2557(3) 0.95341(19) 0.5037(3) 0.0374(8) Uani 1 1 d . . . . .
C10 C 0.1442(3) 0.9172(2) 0.5037(3) 0.0404(8) Uani 1 1 d . . . . .
H10 H 0.079699 0.952635 0.521636 0.049 Uiso 1 1 calc R U . . .
C11 C 0.1218(3) 0.8306(2) 0.4785(3) 0.0370(7) Uani 1 1 d . . . . .
C12 C 0.4335(3) 0.7616(2) 0.4140(3) 0.0441(8) Uani 1 1 d . . . . .
H12A H 0.438041 0.707844 0.458557 0.066 Uiso 1 1 calc R U . . .
H12B H 0.508260 0.793658 0.430497 0.066 Uiso 1 1 calc R U . . .
H12C H 0.421084 0.748416 0.330637 0.066 Uiso 1 1 calc R U . . .
C13 C 0.2765(4) 1.0476(2) 0.5328(3) 0.0507(9) Uani 1 1 d . . . . .
H13A H 0.358492 1.055527 0.568611 0.076 Uiso 1 1 calc R U . . .
H13B H 0.220222 1.066271 0.587259 0.076 Uiso 1 1 calc R U . . .
H13C H 0.264304 1.081873 0.461428 0.076 Uiso 1 1 calc R U . . .
C14 C 0.0002(3) 0.7929(2) 0.4860(3) 0.0508(9) Uani 1 1 d . . . . .
H14A H -0.036226 0.778902 0.407655 0.076 Uiso 1 1 calc R U . . .
H14B H -0.049970 0.834660 0.522010 0.076 Uiso 1 1 calc R U . . .
H14C H 0.007348 0.740477 0.533297 0.076 Uiso 1 1 calc R U . . .
C15 C 0.1656(3) 0.42863(19) 0.5452(3) 0.0350(7) Uani 1 1 d . . . . .
H15A H 0.212030 0.385759 0.505072 0.042 Uiso 1 1 calc R U . . .
H15B H 0.082895 0.406808 0.544762 0.042 Uiso 1 1 calc R U . . .
C16 C 0.2203(3) 0.4380(2) 0.6707(3) 0.0365(7) Uani 1 1 d . . . . .
H16A H 0.176151 0.482742 0.709766 0.044 Uiso 1 1 calc R U . . .
H16B H 0.211387 0.383013 0.712192 0.044 Uiso 1 1 calc R U . . .
C17 C 0.3489(3) 0.46153(18) 0.6789(2) 0.0306(7) Uani 1 1 d . . . . .
C18 C 0.4393(3) 0.4091(2) 0.7294(3) 0.0402(8) Uani 1 1 d . . . . .
H18 H 0.421112 0.354504 0.759904 0.048 Uiso 1 1 calc R U . . .
C19 C 0.5557(3) 0.4371(2) 0.7347(3) 0.0456(9) Uani 1 1 d . . . . .
H19 H 0.618516 0.401572 0.768675 0.055 Uiso 1 1 calc R U . . .
C20 C 0.5811(3) 0.5162(2) 0.6910(3) 0.0453(8) Uani 1 1 d . . . . .
H20 H 0.660801 0.536931 0.695606 0.054 Uiso 1 1 calc R U . . .
C21 C 0.4881(3) 0.5643(2) 0.6405(3) 0.0417(8) Uani 1 1 d . . . . .
H21 H 0.505217 0.618764 0.608736 0.050 Uiso 1 1 calc R U . . .

loop_
_atom_site_aniso_label
_atom_site_aniso_U_11
_atom_site_aniso_U_22
_atom_site_aniso_U_33
_atom_site_aniso_U_23
_atom_site_aniso_U_13
_atom_site_aniso_U_12
Cu1 0.0359(2) 0.0238(2) 0.0318(2) -0.00209(15) -0.00387(15) 0.00075(16)
Cl1 0.0756(7) 0.0322(4) 0.0372(4) -0.0054(3) -0.0056(4) 0.0060(4)
N1 0.0378(16) 0.0269(13) 0.0320(13) -0.0017(10) -0.0018(11) 0.0039(11)
N2 0.0284(14) 0.0290(13) 0.0320(13) -0.0046(10) 0.0014(10) -0.0011(11)
N3 0.0335(16) 0.0262(13) 0.0350(13) -0.0010(10) -0.0020(11) -0.0003(11)
C1 0.079(3) 0.047(2) 0.0368(18) 0.0052(16) -0.0092(18) 0.004(2)
C2 0.039(2) 0.0388(18) 0.0307(16) -0.0003(13) 0.0013(14) 0.0047(15)
C3 0.039(2) 0.0422(19) 0.0271(15) -0.0060(13) -0.0036(13) 0.0014(15)
C4 0.0260(17) 0.0365(17) 0.0336(16) -0.0086(13) 0.0057(13) 0.0019(13)
C5 0.041(2) 0.0428(19) 0.0411(18) -0.0120(15) 0.0011(15) -0.0066(16)
C6 0.0408(19) 0.0258(16) 0.0285(15) 0.0031(12) -0.0016(13) 0.0033(14)
C7 0.044(2) 0.0290(17) 0.0301(15) 0.0025(12) 0.0058(13) 0.0052(14)
C8 0.047(2) 0.0310(17) 0.0338(16) 0.0025(13) 0.0071(14) 0.0006(15)
C9 0.054(2) 0.0273(16) 0.0309(16) 0.0029(13) 0.0035(14) 0.0040(16)
C10 0.050(2) 0.0316(17) 0.0396(18) 0.0032(14) 0.0029(15) 0.0158(16)
C11 0.039(2) 0.0346(18) 0.0367(17) 0.0020(13) -0.0006(14) 0.0076(15)
C12 0.045(2) 0.0338(18) 0.054(2) -0.0014(15) 0.0125(16) 0.0030(16)
C13 0.072(3) 0.0295(18) 0.051(2) -0.0048(15) 0.0053(18) 0.0038(17)
C14 0.038(2) 0.046(2) 0.068(2) -0.0045(18) 0.0023(17) 0.0084(17)
C15 0.0337(19) 0.0278(16) 0.0436(18) -0.0017(13) 0.0047(14) -0.0038(14)
C16 0.039(2) 0.0307(17) 0.0403(17) 0.0050(14) 0.0058(14) 0.0003(14)
C17 0.0332(18) 0.0294(16) 0.0291(15) -0.0036(12) 0.0037(13) 0.0033(13)
C18 0.044(2) 0.0337(18) 0.0423(18) 0.0005(14) 0.0017(15) 0.0094(15)
C19 0.042(2) 0.043(2) 0.050(2) -0.0062(16) -0.0024(16) 0.0168(17)
C20 0.030(2) 0.052(2) 0.053(2) -0.0083(17) -0.0010(15) 0.0015(16)
C21 0.041(2) 0.0370(19) 0.0456(19) -0.0019(15) -0.0034(15) -0.0072(16)

loop_
_atom_type_symbol
_atom_type_description
_atom_type_scat_dispersion_real
_atom_type_scat_dispersion_imag
_atom_type_scat_source
C C 0.0033 0.0016 'International Tables Vol C Tables 4.2.6.8 and 6.1.1.4'
H H 0.0000 0.0000 'International Tables Vol C Tables 4.2.6.8 and 6.1.1.4'
Cl Cl 0.1484 0.1585 'International Tables Vol C Tables 4.2.6.8 and 6.1.1.4'
Cu Cu 0.3201 1.2651 'International Tables Vol C Tables 4.2.6.8 and 6.1.1.4'
N N 0.0061 0.0033 'International Tables Vol C Tables 4.2.6.8 and 6.1.1.4'

loop_
_geom_angle_atom_site_label_1
_geom_angle_atom_site_label_2
_geom_angle_atom_site_label_3
_geom_angle
_geom_angle_site_symmetry_1
_geom_angle_site_symmetry_3
_geom_angle_publ_flag
N1 Cu1 Cl1 100.28(7) . . ?
N1 Cu1 N2 96.20(10) . . ?
N1 Cu1 N3 144.86(11) . . ?
N2 Cu1 Cl1 143.55(8) . . ?
N2 Cu1 N3 92.06(10) . . ?
N3 Cu1 Cl1 92.79(7) . . ?
C2 N1 Cu1 123.2(2) . . ?
C2 N1 C6 118.9(2) . . ?
C6 N1 Cu1 117.73(17) . . ?
C4 N2 Cu1 123.6(2) . . ?
C4 N2 C15 116.9(2) . . ?
C15 N2 Cu1 119.23(18) . . ?
C17 N3 Cu1 119.7(2) . . ?
C21 N3 Cu1 121.3(2) . . ?
C21 N3 C17 119.0(3) . . ?
H1A C1 H1B 109.5 . . ?
H1A C1 H1C 109.5 . . ?
H1B C1 H1C 109.5 . . ?
C2 C1 H1A 109.5 . . ?
C2 C1 H1B 109.5 . . ?
C2 C1 H1C 109.5 . . ?
N1 C2 C1 119.5(3) . . ?
N1 C2 C3 124.0(3) . . ?
C3 C2 C1 116.5(3) . . ?
C2 C3 H3 115.7 . . ?
C2 C3 C4 128.7(3) . . ?
C4 C3 H3 115.7 . . ?
N2 C4 C3 123.5(3) . . ?
N2 C4 C5 120.0(3) . . ?
C3 C4 C5 116.5(3) . . ?
C4 C5 H5A 109.5 . . ?
C4 C5 H5B 109.5 . . ?
C4 C5 H5C 109.5 . . ?
H5A C5 H5B 109.5 . . ?
H5A C5 H5C 109.5 . . ?
H5B C5 H5C 109.5 . . ?
C7 C6 N1 119.7(3) . . ?
C7 C6 C11 120.6(3) . . ?
C11 C6 N1 119.5(3) . . ?
C6 C7 C12 121.2(3) . . ?
C8 C7 C6 118.6(3) . . ?
C8 C7 C12 120.3(3) . . ?
C7 C8 H8 118.8 . . ?
C9 C8 C7 122.4(3) . . ?
C9 C8 H8 118.8 . . ?
C8 C9 C13 121.1(3) . . ?
C10 C9 C8 117.8(3) . . ?
C10 C9 C13 121.1(3) . . ?
C9 C10 H10 118.6 . . ?
C9 C10 C11 122.7(3) . . ?
C11 C10 H10 118.6 . . ?
C6 C11 C14 121.2(3) . . ?
C10 C11 C6 117.9(3) . . ?
C10 C11 C14 120.8(3) . . ?
C7 C12 H12A 109.5 . . ?
C7 C12 H12B 109.5 . . ?
C7 C12 H12C 109.5 . . ?
H12A C12 H12B 109.5 . . ?
H12A C12 H12C 109.5 . . ?
H12B C12 H12C 109.5 . . ?
C9 C13 H13A 109.5 . . ?
C9 C13 H13B 109.5 . . ?
C9 C13 H13C 109.5 . . ?
H13A C13 H13B 109.5 . . ?
H13A C13 H13C 109.5 . . ?
H13B C13 H13C 109.5 . . ?
C11 C14 H14A 109.5 . . ?
C11 C14 H14B 109.5 . . ?
C11 C14 H14C 109.5 . . ?
H14A C14 H14B 109.5 . . ?
H14A C14 H14C 109.5 . . ?
H14B C14 H14C 109.5 . . ?
N2 C15 H15A 109.1 . . ?
N2 C15 H15B 109.1 . . ?
N2 C15 C16 112.4(2) . . ?
H15A C15 H15B 107.8 . . ?
C16 C15 H15A 109.1 . . ?
C16 C15 H15B 109.1 . . ?
C15 C16 H16A 109.1 . . ?
C15 C16 H16B 109.1 . . ?
H16A C16 H16B 107.8 . . ?
C17 C16 C15 112.5(2) . . ?
C17 C16 H16A 109.1 . . ?
C17 C16 H16B 109.1 . . ?
N3 C17 C16 115.9(3) . . ?
N3 C17 C18 120.6(3) . . ?
C18 C17 C16 123.4(3) . . ?
C17 C18 H18 120.4 . . ?
C19 C18 C17 119.3(3) . . ?
C19 C18 H18 120.4 . . ?
C18 C19 H19 120.0 . . ?
C20 C19 C18 120.0(3) . . ?
C20 C19 H19 120.0 . . ?
C19 C20 H20 121.0 . . ?
C21 C20 C19 118.0(3) . . ?
C21 C20 H20 121.0 . . ?
N3 C21 C20 123.1(3) . . ?
N3 C21 H21 118.4 . . ?
C20 C21 H21 118.4 . . ?

loop_
_geom_bond_atom_site_label_1
_geom_bond_atom_site_label_2
_geom_bond_distance
_geom_bond_site_symmetry_2
_geom_bond_publ_flag
Cu1 Cl1 2.2589(8) . ?
Cu1 N1 1.940(2) . ?
Cu1 N2 1.943(2) . ?
Cu1 N3 2.008(2) . ?
N1 C2 1.334(4) . ?
N1 C6 1.436(4) . ?
N2 C4 1.328(4) . ?
N2 C15 1.470(4) . ?
N3 C17 1.346(4) . ?
N3 C21 1.337(4) . ?
C1 H1A 0.9800 . ?
C1 H1B 0.9800 . ?
C1 H1C 0.9800 . ?
C1 C2 1.511(4) . ?
C2 C3 1.390(4) . ?
C3 H3 0.9500 . ?
C3 C4 1.398(4) . ?
C4 C5 1.510(4) . ?
C5 H5A 0.9800 . ?
C5 H5B 0.9800 . ?
C5 H5C 0.9800 . ?
C6 C7 1.396(4) . ?
C6 C11 1.399(4) . ?
C7 C8 1.390(4) . ?
C7 C12 1.503(4) . ?
C8 H8 0.9500 . ?
C8 C9 1.380(4) . ?
C9 C10 1.375(5) . ?
C9 C13 1.516(4) . ?
C10 H10 0.9500 . ?
C10 C11 1.396(4) . ?
C11 C14 1.499(5) . ?
C12 H12A 0.9800 . ?
C12 H12B 0.9800 . ?
C12 H12C 0.9800 . ?
C13 H13A 0.9800 . ?
C13 H13B 0.9800 . ?
C13 H13C 0.9800 . ?
C14 H14A 0.9800 . ?
C14 H14B 0.9800 . ?
C14 H14C 0.9800 . ?
C15 H15A 0.9900 . ?
C15 H15B 0.9900 . ?
C15 C16 1.524(4) . ?
C16 H16A 0.9900 . ?
C16 H16B 0.9900 . ?
C16 C17 1.486(4) . ?
C17 C18 1.386(4) . ?
C18 H18 0.9500 . ?
C18 C19 1.375(5) . ?
C19 H19 0.9500 . ?
C19 C20 1.370(5) . ?
C20 H20 0.9500 . ?
C20 C21 1.369(4) . ?
C21 H21 0.9500 . ?

loop_
_geom_torsion_atom_site_label_1
_geom_torsion_atom_site_label_2
_geom_torsion_atom_site_label_3
_geom_torsion_atom_site_label_4
_geom_torsion
_geom_torsion_site_symmetry_1
_geom_torsion_site_symmetry_2
_geom_torsion_site_symmetry_3
_geom_torsion_site_symmetry_4
_geom_torsion_publ_flag
Cu1 N1 C2 C1 -176.2(2) . . . . ?
Cu1 N1 C2 C3 3.2(4) . . . . ?
Cu1 N1 C6 C7 79.8(3) . . . . ?
Cu1 N1 C6 C11 -96.6(3) . . . . ?
Cu1 N2 C4 C3 -5.2(4) . . . . ?
Cu1 N2 C4 C5 174.7(2) . . . . ?
Cu1 N2 C15 C16 6.3(3) . . . . ?
Cu1 N3 C17 C16 -3.0(3) . . . . ?
Cu1 N3 C17 C18 177.1(2) . . . . ?
Cu1 N3 C21 C20 -178.2(2) . . . . ?
N1 C2 C3 C4 4.0(6) . . . . ?
N1 C6 C7 C8 -176.3(2) . . . . ?
N1 C6 C7 C12 5.2(4) . . . . ?
N1 C6 C11 C10 177.5(3) . . . . ?
N1 C6 C11 C14 -0.7(4) . . . . ?
N2 C15 C16 C17 -64.9(3) . . . . ?
N3 C17 C18 C19 1.0(4) . . . . ?
C1 C2 C3 C4 -176.5(3) . . . . ?
C2 N1 C6 C7 -104.2(3) . . . . ?
C2 N1 C6 C11 79.4(4) . . . . ?
C2 C3 C4 N2 -2.9(5) . . . . ?
C2 C3 C4 C5 177.2(3) . . . . ?
C4 N2 C15 C16 180.0(3) . . . . ?
C6 N1 C2 C1 8.0(4) . . . . ?
C6 N1 C2 C3 -172.6(3) . . . . ?
C6 C7 C8 C9 -1.0(4) . . . . ?
C7 C6 C11 C10 1.1(4) . . . . ?
C7 C6 C11 C14 -177.0(3) . . . . ?
C7 C8 C9 C10 0.6(4) . . . . ?
C7 C8 C9 C13 -179.3(3) . . . . ?
C8 C9 C10 C11 0.7(5) . . . . ?
C9 C10 C11 C6 -1.6(4) . . . . ?
C9 C10 C11 C14 176.6(3) . . . . ?
C11 C6 C7 C8 0.1(4) . . . . ?
C11 C6 C7 C12 -178.4(3) . . . . ?
C12 C7 C8 C9 177.6(3) . . . . ?
C13 C9 C10 C11 -179.4(3) . . . . ?
C15 N2 C4 C3 -178.5(3) . . . . ?
C15 N2 C4 C5 1.4(4) . . . . ?
C15 C16 C17 N3 63.7(3) . . . . ?
C15 C16 C17 C18 -116.4(3) . . . . ?
C16 C17 C18 C19 -178.9(3) . . . . ?
C17 N3 C21 C20 0.2(5) . . . . ?
C17 C18 C19 C20 0.4(5) . . . . ?
C18 C19 C20 C21 -1.4(5) . . . . ?
C19 C20 C21 N3 1.2(5) . . . . ?
C21 N3 C17 C16 178.7(3) . . . . ?
C21 N3 C17 C18 -1.3(4) . . . . ?
